data_2017112
loop_
_publ_author_name
'Fan, Congbin'
'Liu, Gang'
'Liu, Weijun'
'Yang, Tianshe'
'Ng, Seik Weng'

_publ_section_title
;3,3,4,4,5,5-Hexafluoro-1-(2-methoxyphenyl)-2-[5-(4-methoxyphenyl)-2-methyl-3-thienyl]cyclopent-1-ene:
 a photochromic compound
;
_journal_coeditor_code SF3103
_journal_issue 5
_journal_name_full 'Acta Crystallographica Section C'
_journal_page_first o243
_journal_page_last o244
_journal_paper_doi 10.1107/S0108270109013468
_journal_volume 65
_journal_year 2009
_chemical_formula_iupac 'C24 H18 F6 O2 S'
_chemical_formula_moiety 'C24 H18 F6 O2 S'
_chemical_formula_sum 'C24 H18 F6 O2 S'
_chemical_formula_weight 484.44
_chemical_name_systematic
;
3,3,4,4,5,5-Hexafluoro-1-(2-methoxyphenyl)-2-[5-(4-methoxyphenyl)-
2-methyl-3-thienyl]cyclopent-1-ene
;
_space_group_IT_number 2
_symmetry_cell_setting triclinic
_symmetry_space_group_name_Hall '-P 1'
_symmetry_space_group_name_H-M 'P -1'
_atom_sites_solution_hydrogens geom
_atom_sites_solution_primary direct
_atom_sites_solution_secondary difmap
_audit_creation_method SHELXL-97
_cell_angle_alpha 90.2590(10)
_cell_angle_beta 101.4360(10)
_cell_angle_gamma 94.0550(10)
_cell_formula_units_Z 2
_cell_length_a 9.4770(10)
_cell_length_b 10.3980(10)
_cell_length_c 11.45730(10)
_cell_measurement_reflns_used 4266
_cell_measurement_temperature 291(2)
_cell_measurement_theta_max 28.1
_cell_measurement_theta_min 2.6
_cell_volume 1103.64(16)
_computing_cell_refinement 'SAINT (Bruker, 1997)'
_computing_data_collection 'SMART (Bruker, 1997)'
_computing_data_reduction 'SAINT (Bruker, 1997)'
_computing_molecular_graphics 'X-Seed (Barbour, 2001)'
_computing_publication_material 'publCIF (Westrip, 2009)'
_computing_structure_refinement 'SHELXL97 (Sheldrick, 2008)'
_computing_structure_solution 'SHELXS97 (Sheldrick, 2008)'
_diffrn_ambient_temperature 291(2)
_diffrn_measured_fraction_theta_full 0.98
_diffrn_measured_fraction_theta_max 0.98
_diffrn_measurement_device_type 'Bruker SMART area-detector diffractometer'
_diffrn_measurement_method '\f and \w scans'
_diffrn_radiation_monochromator graphite
_diffrn_radiation_source 'fine-focus sealed tube'
_diffrn_radiation_type MoK\a
_diffrn_radiation_wavelength 0.71073
_diffrn_reflns_av_R_equivalents 0.0117
_diffrn_reflns_av_sigmaI/netI 0.0184
_diffrn_reflns_limit_h_max 12
_diffrn_reflns_limit_h_min -11
_diffrn_reflns_limit_k_max 13
_diffrn_reflns_limit_k_min -13
_diffrn_reflns_limit_l_max 14
_diffrn_reflns_limit_l_min -14
_diffrn_reflns_number 9784
_diffrn_reflns_theta_full 27.50
_diffrn_reflns_theta_max 27.50
_diffrn_reflns_theta_min 2.56
_diffrn_standards_decay_% 0
_diffrn_standards_interval_count 0
_diffrn_standards_interval_time 0
_diffrn_standards_number 0
_exptl_absorpt_coefficient_mu 0.216
_exptl_absorpt_correction_T_max 0.9439
_exptl_absorpt_correction_T_min 0.9128
_exptl_absorpt_correction_type multi-scan
_exptl_absorpt_process_details '(SADABS; Sheldrick, 1996)'
_exptl_crystal_colour Colorless
_exptl_crystal_density_diffrn 1.458
_exptl_crystal_density_method 'not measured'
_exptl_crystal_description Block
_exptl_crystal_F_000 496
_exptl_crystal_size_max 0.43
_exptl_crystal_size_mid 0.35
_exptl_crystal_size_min 0.27
_refine_diff_density_max 0.415
_refine_diff_density_min -0.273
_refine_ls_extinction_method none
_refine_ls_goodness_of_fit_ref 1.061
_refine_ls_hydrogen_treatment constr
_refine_ls_matrix_type full
_refine_ls_number_parameters 301
_refine_ls_number_reflns 4979
_refine_ls_number_restraints 0
_refine_ls_restrained_S_all 1.061
_refine_ls_R_factor_all 0.0541
_refine_ls_R_factor_gt 0.0434
_refine_ls_shift/su_max 0.001
_refine_ls_shift/su_mean 0.001
_refine_ls_structure_factor_coef Fsqd
_refine_ls_weighting_details 'calc w=1/[\s^2^(Fo^2^)+(0.0706P)^2^+0.2768P] where P=(Fo^2^+2Fc^2^)/3'
_refine_ls_weighting_scheme calc
_refine_ls_wR_factor_gt 0.1249
_refine_ls_wR_factor_ref 0.1349
_reflns_number_gt 4028
_reflns_number_total 4979
_reflns_threshold_expression I>2\s(I)
_cod_data_source_file sf3103.cif
_cod_data_source_block I
_cod_depositor_comments
;
The following automatic conversions were performed:
'_symmetry_cell_setting' value 'Triclinic' changed to 'triclinic'
according to '/home/saulius/struct/CIF-dictionaries/cif_core.dic'
dictionary named 'cif_core.dic' version 2.4.1 from
2010-06-29.

'_exptl_absorpt_correction_type' value 'Multi-scan' changed
to 'multi-scan' according to
'/home/saulius/struct/CIF-dictionaries/cif_core.dic' dictionary named
'cif_core.dic' version 2.4.1 from 2010-06-29.

Automatic conversion script
Id: cif_fix_enum 1527 2010-12-29 10:47:43Z saulius 

The following automatic conversions were performed:

'_symmetry_cell_setting' value 'Triclinic' changed to 'triclinic'
according to /home/saulius/struct/CIF-dictionaries/cif_core.dic
dictionary named 'cif_core.dic' version 2.4.1 from
2010-06-29.

'_exptl_absorpt_correction_type' value 'Multi-scan'
changed to 'multi-scan' according to
/home/saulius/struct/CIF-dictionaries/cif_core.dic dictionary named
'cif_core.dic' version 2.4.1 from 2010-06-29.

Automatic conversion script
Id: cif_fix_values 1715 2011-07-08 13:25:40Z adriana 
;
_cod_original_cell_volume 1103.7(2)
_cod_database_code 2017112
_cod_database_fobs_code 2017112

loop_
_symmetry_equiv_pos_as_xyz
'x, y, z'
'-x, -y, -z'

loop_
_atom_site_type_symbol
_atom_site_label
_atom_site_fract_x
_atom_site_fract_y
_atom_site_fract_z
_atom_site_U_iso_or_equiv
_atom_site_adp_type
_atom_site_calc_flag
_atom_site_refinement_flags
_atom_site_occupancy
_atom_site_disorder_assembly
_atom_site_disorder_group
S S1 0.35767(5) 0.62175(4) 0.50957(4) 0.04695(15) Uani d . 1 . .
F F1 0.84196(17) 0.83930(15) 1.03918(12) 0.0849(5) Uani d . 1 . .
F F2 0.96010(13) 0.88468(13) 0.90055(16) 0.0858(5) Uani d . 1 . .
F F3 0.95213(17) 0.62311(14) 1.03354(13) 0.0862(5) Uani d . 1 . .
F F4 0.99110(15) 0.65263(15) 0.85574(16) 0.0847(5) Uani d . 1 . .
F F5 0.69068(16) 0.53213(15) 0.95267(14) 0.0867(5) Uani d . 1 . .
F F6 0.77693(16) 0.49067(12) 0.79713(13) 0.0813(5) Uani d . 1 . .
O O1 0.44100(15) 0.82927(15) 0.87811(15) 0.0646(4) Uani d . 1 . .
O O2 -0.11648(17) 0.11781(15) 0.54858(14) 0.0669(4) Uani d . 1 . .
C C1 0.5029(2) 0.93844(19) 0.83981(16) 0.0500(4) Uani d . 1 . .
C C2 0.4398(3) 1.0558(3) 0.8238(2) 0.0704(7) Uani d . 1 . .
H H2 0.3473 1.0628 0.8378 0.084 Uiso calc R 1 . .
C C3 0.5152(4) 1.1620(2) 0.7870(2) 0.0808(8) Uani d . 1 . .
H H3 0.4722 1.2399 0.7764 0.097 Uiso calc R 1 . .
C C4 0.6514(3) 1.1550(2) 0.7658(2) 0.0746(7) Uani d . 1 . .
H H4 0.7003 1.2272 0.7409 0.089 Uiso calc R 1 . .
C C5 0.7158(2) 1.03886(18) 0.78183(18) 0.0551(5) Uani d . 1 . .
H H5 0.8087 1.0338 0.7679 0.066 Uiso calc R 1 . .
C C6 0.64338(19) 0.92958(16) 0.81847(15) 0.0417(4) Uani d . 1 . .
C C7 0.2991(2) 0.8299(4) 0.9020(2) 0.0876(9) Uani d . 1 . .
H H7A 0.2978 0.8940 0.9623 0.131 Uiso calc R 1 . .
H H7B 0.2709 0.7466 0.9292 0.131 Uiso calc R 1 . .
H H7C 0.2329 0.8495 0.8305 0.131 Uiso calc R 1 . .
C C8 0.71278(17) 0.80721(16) 0.84067(14) 0.0376(3) Uani d . 1 . .
C C9 0.8542(2) 0.80428(18) 0.92724(17) 0.0487(4) Uani d . 1 . .
C C10 0.8935(2) 0.66381(19) 0.92636(18) 0.0507(4) Uani d . 1 . .
C C11 0.7535(2) 0.58817(17) 0.86666(17) 0.0490(4) Uani d . 1 . .
C C12 0.66143(17) 0.68728(16) 0.80123(14) 0.0383(3) Uani d . 1 . .
C C13 0.50794(18) 0.70038(16) 0.59793(15) 0.0405(4) Uani d . 1 . .
C C14 0.53461(18) 0.64722(15) 0.70866(15) 0.0382(3) Uani d . 1 . .
C C15 0.43241(18) 0.54275(16) 0.72156(16) 0.0424(4) Uani d . 1 . .
H H15 0.4364 0.4963 0.7912 0.051 Uiso calc R 1 . .
C C16 0.32821(18) 0.51795(16) 0.62128(15) 0.0407(4) Uani d . 1 . .
C C17 0.5883(2) 0.80790(19) 0.54656(17) 0.0519(5) Uani d . 1 . .
H H17A 0.5456 0.8874 0.5558 0.078 Uiso calc R 1 . .
H H17B 0.5836 0.7904 0.4635 0.078 Uiso calc R 1 . .
H H17C 0.6874 0.8149 0.5875 0.078 Uiso calc R 1 . .
C C18 0.20679(18) 0.41865(16) 0.60024(15) 0.0414(4) Uani d . 1 . .
C C19 0.1658(2) 0.3508(2) 0.69379(18) 0.0584(5) Uani d . 1 . .
H H19 0.2119 0.3724 0.7715 0.070 Uiso calc R 1 . .
C C20 0.0578(2) 0.2520(2) 0.67377(19) 0.0662(6) Uani d . 1 . .
H H20 0.0328 0.2074 0.7378 0.079 Uiso calc R 1 . .
C C21 -0.0134(2) 0.21922(19) 0.55872(17) 0.0491(4) Uani d . 1 . .
C C22 0.0214(2) 0.28777(19) 0.46465(17) 0.0510(4) Uani d . 1 . .
H H22 -0.0281 0.2683 0.3874 0.061 Uiso calc R 1 . .
C C23 0.1308(2) 0.38607(19) 0.48563(17) 0.0505(4) Uani d . 1 . .
H H23 0.1540 0.4315 0.4214 0.061 Uiso calc R 1 . .
C C24 -0.1867(3) 0.0760(2) 0.4314(2) 0.0674(6) Uani d . 1 . .
H H24A -0.2409 0.1439 0.3927 0.101 Uiso calc R 1 . .
H H24B -0.2508 0.0014 0.4360 0.101 Uiso calc R 1 . .
H H24C -0.1157 0.0548 0.3866 0.101 Uiso calc R 1 . .

loop_
_atom_site_aniso_label
_atom_site_aniso_U_11
_atom_site_aniso_U_22
_atom_site_aniso_U_33
_atom_site_aniso_U_12
_atom_site_aniso_U_13
_atom_site_aniso_U_23
S1 0.0456(3) 0.0474(3) 0.0423(2) -0.00456(19) -0.00182(18) 0.00416(18)
F1 0.0981(11) 0.0933(10) 0.0543(8) 0.0385(9) -0.0173(7) -0.0272(7)
F2 0.0436(7) 0.0618(8) 0.1404(14) -0.0125(6) -0.0047(8) 0.0113(8)
F3 0.0996(11) 0.0693(8) 0.0707(9) 0.0207(8) -0.0343(8) 0.0006(7)
F4 0.0596(8) 0.0831(10) 0.1170(13) 0.0075(7) 0.0305(8) -0.0217(9)
F5 0.0775(9) 0.0878(10) 0.0871(10) -0.0098(8) 0.0022(8) 0.0478(8)
F6 0.0921(10) 0.0483(7) 0.0893(10) 0.0241(7) -0.0223(8) -0.0198(6)
O1 0.0442(7) 0.0713(10) 0.0815(11) -0.0034(7) 0.0236(7) -0.0145(8)
O2 0.0623(9) 0.0681(9) 0.0609(9) -0.0297(7) 0.0018(7) 0.0053(7)
C1 0.0460(10) 0.0564(11) 0.0445(10) 0.0085(8) 0.0001(7) -0.0135(8)
C2 0.0656(14) 0.0808(16) 0.0607(13) 0.0338(12) -0.0066(11) -0.0190(12)
C3 0.112(2) 0.0588(14) 0.0659(15) 0.0401(15) -0.0073(14) -0.0043(11)
C4 0.116(2) 0.0439(11) 0.0608(14) 0.0116(12) 0.0081(14) 0.0066(9)
C5 0.0694(13) 0.0426(10) 0.0529(11) 0.0027(9) 0.0117(9) 0.0035(8)
C6 0.0457(9) 0.0388(8) 0.0385(8) 0.0040(7) 0.0032(7) -0.0040(6)
C7 0.0405(11) 0.151(3) 0.0719(16) -0.0008(14) 0.0158(11) -0.0157(17)
C8 0.0355(8) 0.0387(8) 0.0380(8) -0.0002(6) 0.0068(6) 0.0002(6)
C9 0.0419(9) 0.0468(10) 0.0524(10) 0.0009(8) -0.0019(8) -0.0072(8)
C10 0.0438(10) 0.0508(10) 0.0533(11) 0.0105(8) -0.0025(8) -0.0011(8)
C11 0.0552(11) 0.0377(9) 0.0495(10) 0.0014(8) -0.0002(8) 0.0030(7)
C12 0.0367(8) 0.0383(8) 0.0384(8) -0.0008(6) 0.0051(6) 0.0020(6)
C13 0.0392(8) 0.0369(8) 0.0432(9) 0.0005(7) 0.0038(7) -0.0001(7)
C14 0.0378(8) 0.0336(8) 0.0408(8) -0.0004(6) 0.0031(6) -0.0016(6)
C15 0.0435(9) 0.0383(8) 0.0426(9) -0.0020(7) 0.0033(7) 0.0022(7)
C16 0.0389(8) 0.0373(8) 0.0445(9) -0.0001(7) 0.0061(7) -0.0006(7)
C17 0.0555(11) 0.0509(10) 0.0463(10) -0.0072(9) 0.0070(8) 0.0074(8)
C18 0.0376(8) 0.0394(9) 0.0452(9) -0.0008(7) 0.0050(7) -0.0013(7)
C19 0.0554(11) 0.0721(13) 0.0411(10) -0.0191(10) 0.0025(8) 0.0000(9)
C20 0.0651(13) 0.0805(15) 0.0461(11) -0.0271(11) 0.0052(9) 0.0104(10)
C21 0.0418(9) 0.0494(10) 0.0523(10) -0.0091(8) 0.0044(8) 0.0010(8)
C22 0.0496(10) 0.0541(11) 0.0441(10) -0.0097(8) 0.0015(8) -0.0030(8)
C23 0.0514(10) 0.0525(11) 0.0434(10) -0.0106(8) 0.0043(8) 0.0024(8)
C24 0.0639(13) 0.0611(13) 0.0681(14) -0.0232(11) 0.0011(10) -0.0055(10)

loop_
_atom_type_symbol
_atom_type_description
_atom_type_scat_dispersion_real
_atom_type_scat_dispersion_imag
_atom_type_scat_source
C C 0.0033 0.0016 'International Tables Vol C Tables 4.2.6.8 and 6.1.1.4'
H H 0.0000 0.0000 'International Tables Vol C Tables 4.2.6.8 and 6.1.1.4'
O O 0.0106 0.0060 'International Tables Vol C Tables 4.2.6.8 and 6.1.1.4'
F F 0.0171 0.0103 'International Tables Vol C Tables 4.2.6.8 and 6.1.1.4'
S S 0.1246 0.1234 'International Tables Vol C Tables 4.2.6.8 and 6.1.1.4'

loop_
_geom_angle_atom_site_label_1
_geom_angle_atom_site_label_2
_geom_angle_atom_site_label_3
_geom_angle_site_symmetry_1
_geom_angle_site_symmetry_3
_geom_angle
_geom_angle_publ_flag
C13 S1 C16 . . 93.16(8) ?
C1 O1 C7 . . 119.3(2) ?
C21 O2 C24 . . 117.4(2) ?
O1 C1 C2 . . 125.0(2) ?
O1 C1 C6 . . 115.6(2) ?
C2 C1 C6 . . 119.3(2) ?
C3 C2 C1 . . 119.9(2) ?
C3 C2 H2 . . 120.1 ?
C1 C2 H2 . . 120.1 ?
C4 C3 C2 . . 121.5(2) ?
C4 C3 H3 . . 119.2 ?
C2 C3 H3 . . 119.2 ?
C3 C4 C5 . . 119.2(2) ?
C3 C4 H4 . . 120.4 ?
C5 C4 H4 . . 120.4 ?
C4 C5 C6 . . 121.0(2) ?
C4 C5 H5 . . 119.5 ?
C6 C5 H5 . . 119.5 ?
C5 C6 C1 . . 119.0(2) ?
C5 C6 C8 . . 121.6(2) ?
C1 C6 C8 . . 119.4(2) ?
O1 C7 H7A . . 109.5 ?
O1 C7 H7B . . 109.5 ?
H7A C7 H7B . . 109.5 ?
O1 C7 H7C . . 109.5 ?
H7A C7 H7C . . 109.5 ?
H7B C7 H7C . . 109.5 ?
C12 C8 C6 . . 128.9(2) ?
C12 C8 C9 . . 110.9(2) ?
C6 C8 C9 . . 119.9(2) ?
F2 C9 F1 . . 105.5(2) ?
F2 C9 C8 . . 113.9(2) ?
F1 C9 C8 . . 111.6(2) ?
F2 C9 C10 . . 111.1(2) ?
F1 C9 C10 . . 109.5(2) ?
C8 C9 C10 . . 105.30(10) ?
F3 C10 F4 . . 107.3(2) ?
F3 C10 C9 . . 113.1(2) ?
F4 C10 C9 . . 109.0(2) ?
F3 C10 C11 . . 114.8(2) ?
F4 C10 C11 . . 107.8(2) ?
C9 C10 C11 . . 104.60(10) ?
F6 C11 F5 . . 105.7(2) ?
F6 C11 C12 . . 114.1(2) ?
F5 C11 C12 . . 111.1(2) ?
F6 C11 C10 . . 112.3(2) ?
F5 C11 C10 . . 108.7(2) ?
C12 C11 C10 . . 105.00(10) ?
C8 C12 C14 . . 129.0(2) ?
C8 C12 C11 . . 110.7(2) ?
C14 C12 C11 . . 120.40(10) ?
C14 C13 C17 . . 130.5(2) ?
C14 C13 S1 . . 110.40(10) ?
C17 C13 S1 . . 119.10(10) ?
C13 C14 C15 . . 113.0(2) ?
C13 C14 C12 . . 123.2(2) ?
C15 C14 C12 . . 123.6(2) ?
C16 C15 C14 . . 113.3(2) ?
C16 C15 H15 . . 123.3 ?
C14 C15 H15 . . 123.3 ?
C15 C16 C18 . . 129.1(2) ?
C15 C16 S1 . . 110.10(10) ?
C18 C16 S1 . . 120.80(10) ?
C13 C17 H17A . . 109.5 ?
C13 C17 H17B . . 109.5 ?
H17A C17 H17B . . 109.5 ?
C13 C17 H17C . . 109.5 ?
H17A C17 H17C . . 109.5 ?
H17B C17 H17C . . 109.5 ?
C19 C18 C23 . . 117.2(2) ?
C19 C18 C16 . . 121.3(2) ?
C23 C18 C16 . . 121.6(2) ?
C20 C19 C18 . . 121.4(2) ?
C20 C19 H19 . . 119.3 ?
C18 C19 H19 . . 119.3 ?
C19 C20 C21 . . 120.3(2) ?
C19 C20 H20 . . 119.9 ?
C21 C20 H20 . . 119.9 ?
O2 C21 C22 . . 124.9(2) ?
O2 C21 C20 . . 115.5(2) ?
C22 C21 C20 . . 119.6(2) ?
C21 C22 C23 . . 119.7(2) ?
C21 C22 H22 . . 120.2 ?
C23 C22 H22 . . 120.2 ?
C22 C23 C18 . . 121.9(2) ?
C22 C23 H23 . . 119.1 ?
C18 C23 H23 . . 119.1 ?
O2 C24 H24A . . 109.5 ?
O2 C24 H24B . . 109.5 ?
H24A C24 H24B . . 109.5 ?
O2 C24 H24C . . 109.5 ?
H24A C24 H24C . . 109.5 ?
H24B C24 H24C . . 109.5 ?

loop_
_geom_bond_atom_site_label_1
_geom_bond_atom_site_label_2
_geom_bond_site_symmetry_2
_geom_bond_distance
_geom_bond_publ_flag
S1 C13 . 1.726(2) ?
S1 C16 . 1.730(2) ?
F1 C9 . 1.361(2) ?
F2 C9 . 1.344(2) ?
F3 C10 . 1.328(2) ?
F4 C10 . 1.355(2) ?
F5 C11 . 1.362(2) ?
F6 C11 . 1.344(2) ?
O1 C1 . 1.356(3) ?
O1 C7 . 1.425(3) ?
O2 C21 . 1.374(2) ?
O2 C24 . 1.426(3) ?
C1 C2 . 1.393(3) ?
C1 C6 . 1.409(3) ?
C2 C3 . 1.386(4) ?
C2 H2 . 0.9300 ?
C3 C4 . 1.366(4) ?
C3 H3 . 0.9300 ?
C4 C5 . 1.388(3) ?
C4 H4 . 0.9300 ?
C5 C6 . 1.395(3) ?
C5 H5 . 0.9300 ?
C6 C8 . 1.474(2) ?
C7 H7A . 0.9600 ?
C7 H7B . 0.9600 ?
C7 H7C . 0.9600 ?
C8 C12 . 1.348(2) ?
C8 C9 . 1.503(2) ?
C9 C10 . 1.533(3) ?
C10 C11 . 1.528(3) ?
C11 C12 . 1.504(2) ?
C12 C14 . 1.471(2) ?
C13 C14 . 1.370(2) ?
C13 C17 . 1.497(2) ?
C14 C15 . 1.432(2) ?
C15 C16 . 1.369(2) ?
C15 H15 . 0.9300 ?
C16 C18 . 1.472(2) ?
C17 H17A . 0.9600 ?
C17 H17B . 0.9600 ?
C17 H17C . 0.9600 ?
C18 C19 . 1.390(3) ?
C18 C23 . 1.394(2) ?
C19 C20 . 1.383(3) ?
C19 H19 . 0.9300 ?
C20 C21 . 1.386(3) ?
C20 H20 . 0.9300 ?
C21 C22 . 1.376(3) ?
C22 C23 . 1.388(3) ?
C22 H22 . 0.9300 ?
C23 H23 . 0.9300 ?
C24 H24A . 0.9600 ?
C24 H24B . 0.9600 ?
C24 H24C . 0.9600 ?

loop_
_geom_torsion_atom_site_label_1
_geom_torsion_atom_site_label_2
_geom_torsion_atom_site_label_3
_geom_torsion_atom_site_label_4
_geom_torsion_site_symmetry_1
_geom_torsion_site_symmetry_2
_geom_torsion_site_symmetry_3
_geom_torsion_site_symmetry_4
_geom_torsion
_geom_torsion_publ_flag
C7 O1 C1 C2 . . . . 1.6(3) ?
C7 O1 C1 C6 . . . . 179.9(2) ?
O1 C1 C2 C3 . . . . 178.4(2) ?
C6 C1 C2 C3 . . . . 0.2(3) ?
C1 C2 C3 C4 . . . . -0.1(4) ?
C2 C3 C4 C5 . . . . -0.2(4) ?
C3 C4 C5 C6 . . . . 0.4(3) ?
C4 C5 C6 C1 . . . . -0.3(3) ?
C4 C5 C6 C8 . . . . -177.4(2) ?
O1 C1 C6 C5 . . . . -178.4(2) ?
C2 C1 C6 C5 . . . . 0.0(3) ?
O1 C1 C6 C8 . . . . -1.2(2) ?
C2 C1 C6 C8 . . . . 177.2(2) ?
C5 C6 C8 C12 . . . . -131.2(2) ?
C1 C6 C8 C12 . . . . 51.7(3) ?
C5 C6 C8 C9 . . . . 55.4(2) ?
C1 C6 C8 C9 . . . . -121.7(2) ?
C12 C8 C9 F2 . . . . 128.0(2) ?
C6 C8 C9 F2 . . . . -57.5(2) ?
C12 C8 C9 F1 . . . . -112.6(2) ?
C6 C8 C9 F1 . . . . 61.9(2) ?
C12 C8 C9 C10 . . . . 6.1(2) ?
C6 C8 C9 C10 . . . . -179.4(2) ?
F2 C9 C10 F3 . . . . 95.2(2) ?
F1 C9 C10 F3 . . . . -21.0(2) ?
C8 C9 C10 F3 . . . . -141.0(2) ?
F2 C9 C10 F4 . . . . -24.1(2) ?
F1 C9 C10 F4 . . . . -140.3(2) ?
C8 C9 C10 F4 . . . . 99.7(2) ?
F2 C9 C10 C11 . . . . -139.2(2) ?
F1 C9 C10 C11 . . . . 104.7(2) ?
C8 C9 C10 C11 . . . . -15.4(2) ?
F3 C10 C11 F6 . . . . -92.2(2) ?
F4 C10 C11 F6 . . . . 27.3(2) ?
C9 C10 C11 F6 . . . . 143.3(2) ?
F3 C10 C11 F5 . . . . 24.4(2) ?
F4 C10 C11 F5 . . . . 143.9(2) ?
C9 C10 C11 F5 . . . . -100.2(2) ?
F3 C10 C11 C12 . . . . 143.3(2) ?
F4 C10 C11 C12 . . . . -97.2(2) ?
C9 C10 C11 C12 . . . . 18.8(2) ?
C6 C8 C12 C14 . . . . 12.2(3) ?
C9 C8 C12 C14 . . . . -173.9(2) ?
C6 C8 C12 C11 . . . . -167.6(2) ?
C9 C8 C12 C11 . . . . 6.3(2) ?
F6 C11 C12 C8 . . . . -139.5(2) ?
F5 C11 C12 C8 . . . . 101.2(2) ?
C10 C11 C12 C8 . . . . -16.1(2) ?
F6 C11 C12 C14 . . . . 40.7(2) ?
F5 C11 C12 C14 . . . . -78.6(2) ?
C10 C11 C12 C14 . . . . 164.1(2) ?
C16 S1 C13 C14 . . . . 0.70(10) ?
C16 S1 C13 C17 . . . . 179.3(2) ?
C17 C13 C14 C15 . . . . -178.7(2) ?
S1 C13 C14 C15 . . . . -0.2(2) ?
C17 C13 C14 C12 . . . . -3.0(3) ?
S1 C13 C14 C12 . . . . 175.50(10) ?
C8 C12 C14 C13 . . . . 49.3(3) ?
C11 C12 C14 C13 . . . . -130.9(2) ?
C8 C12 C14 C15 . . . . -135.4(2) ?
C11 C12 C14 C15 . . . . 44.3(2) ?
C13 C14 C15 C16 . . . . -0.6(2) ?
C12 C14 C15 C16 . . . . -176.2(2) ?
C14 C15 C16 C18 . . . . 179.5(2) ?
C14 C15 C16 S1 . . . . 1.0(2) ?
C13 S1 C16 C15 . . . . -1.00(10) ?
C13 S1 C16 C18 . . . . -179.60(10) ?
C15 C16 C18 C19 . . . . 13.6(3) ?
S1 C16 C18 C19 . . . . -168.00(10) ?
C15 C16 C18 C23 . . . . -164.5(2) ?
S1 C16 C18 C23 . . . . 13.8(2) ?
C23 C18 C19 C20 . . . . 2.4(3) ?
C16 C18 C19 C20 . . . . -175.9(2) ?
C18 C19 C20 C21 . . . . -0.7(4) ?
C24 O2 C21 C22 . . . . 3.7(3) ?
C24 O2 C21 C20 . . . . -176.5(2) ?
C19 C20 C21 O2 . . . . 178.6(2) ?
C19 C20 C21 C22 . . . . -1.6(4) ?
O2 C21 C22 C23 . . . . -178.1(2) ?
C20 C21 C22 C23 . . . . 2.2(3) ?
C21 C22 C23 C18 . . . . -0.4(3) ?
C19 C18 C23 C22 . . . . -1.8(3) ?
C16 C18 C23 C22 . . . . 176.4(2) ?

loop_
_cod_related_entry_id
_cod_related_entry_database
_cod_related_entry_code
1 ChemSpider 24726430
